data_1561854
loop_
_publ_author_name
'Hu, Gonghao'
'Zhang, Haitao'
'Miao, Hao'
'Wang, Jiahong'
'Xu, Yan'

_publ_section_title
;
 Synthesis, structures and properties of two new chiral rare earth-organic
 frameworks constructed by l/d-tartaric acid
;
_journal_name_full 'Journal of Solid State Chemistry'
_journal_page_first 208
_journal_page_last 212
_journal_paper_doi 10.1016/j.jssc.2015.05.025
_journal_volume 229
_journal_year 2015
_chemical_absolute_configuration D
_chemical_formula_sum 'C2.4 H4.8 Ce0.4 Cl0.4 O3.6'
_chemical_formula_weight 161.49
_space_group_IT_number 4
_space_group_name_Hall 'P 2yb'
_space_group_name_H-M_alt 'P 1 21 1'
_symmetry_cell_setting monoclinic
_symmetry_space_group_name_H-M 'P 1 21 1'
_atom_sites_solution_hydrogens geom
_atom_sites_solution_primary direct
_atom_sites_solution_secondary difmap
_audit_creation_method SHELXL-97
_cell_angle_alpha 90.00
_cell_angle_beta 97.483(3)
_cell_angle_gamma 90.00
_cell_formula_units_Z 5
_cell_length_a 5.9625(15)
_cell_length_b 7.7353(19)
_cell_length_c 13.482(3)
_cell_measurement_reflns_used 3843
_cell_measurement_temperature 296(2)
_cell_measurement_theta_max 26.63
_cell_measurement_theta_min 3.04
_cell_volume 616.5(3)
_computing_cell_refinement 'SAINT (Bruker, 2005)'
_computing_data_collection 'APEX2 (Bruker, 2005)'
_computing_data_reduction SAINT
_computing_molecular_graphics SHELXTL
_computing_publication_material SHELXTL
_computing_structure_refinement 'SHELXL-97 (Sheldrick, 1997)'
_computing_structure_solution 'SHELXS-97 (Sheldrick, 1990)'
_diffrn_ambient_temperature 296(2)
_diffrn_measured_fraction_theta_full 0.997
_diffrn_measured_fraction_theta_max 0.997
_diffrn_measurement_device_type 'Bruker Apex2 CCD'
_diffrn_measurement_method '\w scans'
_diffrn_radiation_monochromator graphite
_diffrn_radiation_source 'fine-focus sealed tube'
_diffrn_radiation_type MoK\a
_diffrn_radiation_wavelength 0.71073
_diffrn_reflns_av_R_equivalents 0.0795
_diffrn_reflns_av_sigmaI/netI 0.0812
_diffrn_reflns_limit_h_max 7
_diffrn_reflns_limit_h_min -7
_diffrn_reflns_limit_k_max 9
_diffrn_reflns_limit_k_min -9
_diffrn_reflns_limit_l_max 16
_diffrn_reflns_limit_l_min -15
_diffrn_reflns_number 4270
_diffrn_reflns_theta_full 25.02
_diffrn_reflns_theta_max 25.02
_diffrn_reflns_theta_min 1.52
_exptl_absorpt_coefficient_mu 3.941
_exptl_absorpt_correction_T_max 0.6492
_exptl_absorpt_correction_T_min 0.5713
_exptl_absorpt_correction_type multi-scan
_exptl_absorpt_process_details '(SADABS; Sheldrick, 2003)'
_exptl_crystal_colour colorless
_exptl_crystal_density_diffrn 2.175
_exptl_crystal_density_method 'not measured'
_exptl_crystal_description lamellar
_exptl_crystal_F_000 390
_exptl_crystal_size_max 0.16
_exptl_crystal_size_mid 0.15
_exptl_crystal_size_min 0.12
_refine_diff_density_max 1.780
_refine_diff_density_min -1.679
_refine_diff_density_rms 0.242
_refine_ls_abs_structure_details 'Flack H D (1983), Acta Cryst. A39, 876-881'
_refine_ls_abs_structure_Flack 0.06(4)
_refine_ls_extinction_method none
_refine_ls_goodness_of_fit_ref 1.064
_refine_ls_hydrogen_treatment mixed
_refine_ls_matrix_type full
_refine_ls_number_parameters 154
_refine_ls_number_reflns 2142
_refine_ls_number_restraints 61
_refine_ls_restrained_S_all 1.067
_refine_ls_R_factor_all 0.0544
_refine_ls_R_factor_gt 0.0521
_refine_ls_shift/su_max 0.000
_refine_ls_shift/su_mean 0.000
_refine_ls_structure_factor_coef Fsqd
_refine_ls_weighting_details 'calc w=1/[\s^2^(Fo^2^)+(0.1048P)^2^+0.1691P] where P=(Fo^2^+2Fc^2^)/3'
_refine_ls_weighting_scheme calc
_refine_ls_wR_factor_gt 0.1393
_refine_ls_wR_factor_ref 0.1417
_reflns_number_gt 2081
_reflns_number_total 2142
_reflns_threshold_expression >2sigma(I)
_cod_data_source_file JSSC-2015-229-208.cif
_cod_data_source_block zht-13-d
_cod_depositor_comments
;
The following automatic conversions were performed:

data item '_symmetry_cell_setting' value 'Monoclinic' was changed to
'monoclinic' in accordance with the built-in table derived from the
CIF Core dictionary named 'cif_core.dic' version 2.4.5 last updated
on 2014-11-21.

Automatic conversion script
Id: cif_fix_values 8369 2020-08-20 11:38:08Z andrius 
;
_cod_original_sg_symbol_H-M 'P2(1)   '
_cod_original_formula_sum 'C2.40 H4.80 Ce0.40 Cl0.40 O3.60'
_cod_database_code 1561854

loop_
_symmetry_equiv_pos_as_xyz
'x, y, z'
'-x, y+1/2, -z'

loop_
_atom_site_label
_atom_site_type_symbol
_atom_site_fract_x
_atom_site_fract_y
_atom_site_fract_z
_atom_site_U_iso_or_equiv
_atom_site_adp_type
_atom_site_occupancy
_atom_site_symmetry_multiplicity
_atom_site_calc_flag
_atom_site_refinement_flags
_atom_site_disorder_assembly
_atom_site_disorder_group
Ce1 Ce -0.37417(5) -0.57013(11) -0.32732(2) 0.0137(2) Uani 1 1 d . . .
Cl1 Cl 0.2305(4) -0.5618(5) 0.13768(16) 0.0295(5) Uani 1 1 d . . .
O1 O -0.4884(12) 0.0407(11) -0.5038(6) 0.0195(16) Uani 1 1 d . . .
O2 O -0.7958(11) -0.1996(10) -0.5189(5) 0.0147(14) Uani 1 1 d . . .
O3 O -0.7771(11) -0.5090(9) -0.3258(5) 0.0236(15) Uani 1 1 d U . .
O4 O -0.5073(10) -0.2521(9) -0.3175(4) 0.0148(13) Uani 1 1 d U . .
O5 O -0.5844(11) 0.1507(9) -0.3627(5) 0.0196(14) Uani 1 1 d U . .
O6 O -1.0895(11) -0.3522(10) -0.3540(5) 0.0216(14) Uani 1 1 d U . .
C4 C -0.8812(14) -0.3688(17) -0.3388(7) 0.018(2) Uani 1 1 d U . .
C1 C -0.6077(14) 0.0436(12) -0.4309(6) 0.0153(18) Uani 1 1 d U . .
C2 C -0.7871(14) -0.0946(15) -0.4311(6) 0.017(2) Uani 1 1 d U . .
H2A H -0.9340 -0.0376 -0.4317 0.021 Uiso 1 1 calc R . .
C3 C -0.7391(14) -0.2022(13) -0.3334(6) 0.0148(18) Uani 1 1 d U . .
H3A H -0.7735 -0.1320 -0.2768 0.018 Uiso 1 1 calc R . .
O1W O -0.0601(11) -0.7802(9) -0.2725(6) 0.0269(17) Uani 1 1 d . . .
O1A O -0.4978(15) -0.7196(12) -0.1689(6) 0.0322(19) Uani 1 1 d . . .
O2A O -0.2011(19) -0.4490(13) -0.1574(7) 0.038(2) Uani 1 1 d . . .
C1A C -0.458(3) -0.626(2) -0.0791(10) 0.050(4) Uani 1 1 d U . .
H1AA H -0.4660 -0.7044 -0.0235 0.060 Uiso 1 1 calc R . .
H1AB H -0.5764 -0.5403 -0.0779 0.060 Uiso 1 1 calc R . .
C2A C -0.235(2) -0.5379(19) -0.0656(8) 0.047(3) Uani 1 1 d U . .
H2AA H -0.2298 -0.4553 -0.0112 0.056 Uiso 1 1 calc R . .
H2AB H -0.1160 -0.6221 -0.0487 0.056 Uiso 1 1 calc R . .

loop_
_atom_site_aniso_label
_atom_site_aniso_U_11
_atom_site_aniso_U_22
_atom_site_aniso_U_33
_atom_site_aniso_U_23
_atom_site_aniso_U_13
_atom_site_aniso_U_12
Ce1 0.0115(3) 0.0083(3) 0.0209(3) 0.0002(2) 0.00060(18) -0.0011(2)
Cl1 0.0426(12) 0.0178(13) 0.0255(9) -0.0041(15) -0.0061(8) 0.0059(18)
O1 0.012(3) 0.020(4) 0.026(4) 0.006(3) 0.003(3) -0.004(3)
O2 0.015(3) 0.011(3) 0.018(3) -0.003(3) 0.002(2) -0.003(3)
O3 0.012(3) 0.019(3) 0.040(3) -0.001(3) 0.006(2) 0.000(2)
O4 0.0136(15) 0.0142(16) 0.0165(15) -0.0003(10) 0.0015(10) 0.0014(10)
O5 0.019(3) 0.013(3) 0.025(3) -0.004(3) -0.002(2) -0.006(2)
O6 0.012(3) 0.019(3) 0.033(3) 0.000(3) 0.001(2) -0.002(2)
C4 0.018(4) 0.012(4) 0.024(4) -0.002(3) 0.003(3) 0.000(3)
C1 0.015(3) 0.012(4) 0.018(3) 0.006(3) 0.001(3) 0.001(3)
C2 0.016(3) 0.012(5) 0.023(3) -0.002(3) 0.003(3) -0.004(3)
C3 0.014(3) 0.016(4) 0.016(3) -0.001(3) 0.006(3) -0.005(3)
O1W 0.012(3) 0.018(4) 0.050(5) 0.009(3) 0.004(3) 0.003(3)
O1A 0.046(5) 0.024(5) 0.030(4) -0.005(4) 0.015(4) -0.001(4)
O2A 0.056(5) 0.022(5) 0.032(4) 0.007(4) -0.011(4) -0.004(5)
C1A 0.061(5) 0.051(6) 0.040(4) -0.003(4) 0.014(4) 0.000(4)
C2A 0.060(5) 0.045(6) 0.033(4) 0.003(4) 0.000(4) -0.008(4)

loop_
_atom_type_symbol
_atom_type_description
_atom_type_scat_dispersion_real
_atom_type_scat_dispersion_imag
_atom_type_scat_source
C C 0.0033 0.0016 'International Tables Vol C Tables 4.2.6.8 and 6.1.1.4'
H H 0.0000 0.0000 'International Tables Vol C Tables 4.2.6.8 and 6.1.1.4'
Cl Cl 0.1484 0.1585 'International Tables Vol C Tables 4.2.6.8 and 6.1.1.4'
O O 0.0106 0.0060 'International Tables Vol C Tables 4.2.6.8 and 6.1.1.4'
Ce Ce -0.2486 2.6331 'International Tables Vol C Tables 4.2.6.8 and 6.1.1.4'

loop_
_geom_angle_atom_site_label_1
_geom_angle_atom_site_label_2
_geom_angle_atom_site_label_3
_geom_angle
_geom_angle_site_symmetry_1
_geom_angle_site_symmetry_3
O3 Ce1 O6 124.5(2) . 1_655
O3 Ce1 O1 74.5(2) . 2_444
O6 Ce1 O1 77.2(2) 1_655 2_444
O3 Ce1 O5 72.7(2) . 1_545
O6 Ce1 O5 154.3(2) 1_655 1_545
O1 Ce1 O5 91.5(2) 2_444 1_545
O3 Ce1 O1W 144.6(2) . .
O6 Ce1 O1W 89.1(2) 1_655 .
O1 Ce1 O1W 129.8(2) 2_444 .
O5 Ce1 O1W 80.5(2) 1_545 .
O3 Ce1 O2A 101.7(3) . .
O6 Ce1 O2A 71.0(3) 1_655 .
O1 Ce1 O2A 138.0(4) 2_444 .
O5 Ce1 O2A 128.1(3) 1_545 .
O1W Ce1 O2A 77.1(3) . .
O3 Ce1 O4 60.6(2) . .
O6 Ce1 O4 65.0(2) 1_655 .
O1 Ce1 O4 69.6(2) 2_444 .
O5 Ce1 O4 132.6(2) 1_545 .
O1W Ce1 O4 144.9(2) . .
O2A Ce1 O4 72.4(3) . .
O3 Ce1 O1A 72.4(3) . .
O6 Ce1 O1A 134.2(3) 1_655 .
O1 Ce1 O1A 144.1(3) 2_444 .
O5 Ce1 O1A 65.7(3) 1_545 .
O1W Ce1 O1A 75.7(3) . .
O2A Ce1 O1A 63.6(3) . .
O4 Ce1 O1A 104.9(2) . .
O3 Ce1 O2 124.1(2) . 2_444
O6 Ce1 O2 78.5(2) 1_655 2_444
O1 Ce1 O2 61.3(2) 2_444 2_444
O5 Ce1 O2 75.9(2) 1_545 2_444
O1W Ce1 O2 68.7(2) . 2_444
O2A Ce1 O2 134.0(3) . 2_444
O4 Ce1 O2 123.7(2) . 2_444
O1A Ce1 O2 130.9(3) . 2_444
C1 O1 Ce1 124.0(6) . 2_454
C2 O2 Ce1 117.5(6) . 2_454
C4 O3 Ce1 129.5(6) . .
C3 O4 Ce1 123.2(5) . .
C1 O5 Ce1 136.5(6) . 1_565
C4 O6 Ce1 127.0(8) . 1_455
O6 C4 O3 125.6(11) . .
O6 C4 C3 117.1(10) . .
O3 C4 C3 117.3(7) . .
O5 C1 O1 124.2(9) . .
O5 C1 C2 119.2(8) . .
O1 C1 C2 116.6(8) . .
O2 C2 C1 110.6(7) . .
O2 C2 C3 112.4(9) . .
C1 C2 C3 109.0(7) . .
O2 C2 H2A 108.3 . .
C1 C2 H2A 108.3 . .
C3 C2 H2A 108.3 . .
O4 C3 C4 107.3(8) . .
O4 C3 C2 110.0(6) . .
C4 C3 C2 111.7(7) . .
O4 C3 H3A 109.3 . .
C4 C3 H3A 109.3 . .
C2 C3 H3A 109.3 . .
C1A O1A Ce1 116.2(8) . .
C2A O2A Ce1 120.2(7) . .
O1A C1A C2A 113.0(11) . .
O1A C1A H1AA 109.0 . .
C2A C1A H1AA 109.0 . .
O1A C1A H1AB 109.0 . .
C2A C1A H1AB 109.0 . .
H1AA C1A H1AB 107.8 . .
O2A C2A C1A 109.6(10) . .
O2A C2A H2AA 109.7 . .
C1A C2A H2AA 109.7 . .
O2A C2A H2AB 109.7 . .
C1A C2A H2AB 109.7 . .
H2AA C2A H2AB 108.2 . .

loop_
_geom_bond_atom_site_label_1
_geom_bond_atom_site_label_2
_geom_bond_distance
_geom_bond_site_symmetry_2
Ce1 O3 2.452(7) .
Ce1 O6 2.452(7) 1_655
Ce1 O1 2.471(8) 2_444
Ce1 O5 2.511(7) 1_545
Ce1 O1W 2.517(7) .
Ce1 O2A 2.565(9) .
Ce1 O4 2.594(6) .
Ce1 O1A 2.617(8) .
Ce1 O2 2.622(7) 2_444
O1 C1 1.286(12) .
O1 Ce1 2.471(8) 2_454
O2 C2 1.430(12) .
O2 Ce1 2.622(7) 2_454
O3 C4 1.250(14) .
O4 C3 1.424(11) .
O5 C1 1.233(12) .
O5 Ce1 2.511(7) 1_565
O6 C4 1.239(12) .
O6 Ce1 2.452(7) 1_455
C4 C3 1.539(15) .
C1 C2 1.512(13) .
C2 C3 1.553(13) .
C2 H2A 0.9800 .
C3 H3A 0.9800 .
O1A C1A 1.404(16) .
O2A C2A 1.452(15) .
C1A C2A 1.48(2) .
C1A H1AA 0.9700 .
C1A H1AB 0.9700 .
C2A H2AA 0.9700 .
C2A H2AB 0.9700 .
